data_4338243
loop_
_publ_author_name
'Chitnis, Saurabh S.'
'Burford, Neil'
'McDonald, Robert'
'Ferguson, Michael J.'

_publ_section_title
;
 Prototypical Phosphine Complexes of Antimony(III).
;
_journal_issue 10
_journal_name_full 'Inorganic chemistry'
_journal_page_first 5359
_journal_page_last 5372
_journal_paper_doi 10.1021/ic500723y
_journal_volume 53
_journal_year 2014
_chemical_formula_moiety 'C18 H28 P2 Sb, C F3 O3 S'
_chemical_formula_sum 'C19 H28 F3 O3 P2 S Sb'
_chemical_formula_weight 577.16
_chemical_name_systematic
; 
 ? 
;
_space_group_IT_number 14
_symmetry_cell_setting monoclinic
_symmetry_space_group_name_Hall '-P 2ybc'
_symmetry_space_group_name_H-M 'P 1 21/c 1'
_atom_sites_solution_hydrogens geom
_atom_sites_solution_primary direct
_atom_sites_solution_secondary difmap
_audit_creation_method SHELXL-97
_cell_angle_alpha 90.00
_cell_angle_beta 93.3876(4)
_cell_angle_gamma 90.00
_cell_formula_units_Z 4
_cell_length_a 8.2974(3)
_cell_length_b 11.1805(4)
_cell_length_c 26.4962(9)
_cell_measurement_reflns_used 9656
_cell_measurement_temperature 173(2)
_cell_measurement_theta_max 27.40
_cell_measurement_theta_min 2.39
_cell_volume 2453.73(15)
_computing_cell_refinement 'Bruker SAINT'
_computing_data_collection 'Bruker APEX2'
_computing_data_reduction 'Bruker SAINT'
_computing_molecular_graphics 'Bruker SHELXTL'
_computing_publication_material 'Bruker SHELXTL'
_computing_structure_refinement 'SHELXL-97 (Sheldrick, 2008)'
_computing_structure_solution 'DIRDIF-2008 (Beurskens et al., 2008)'
_diffrn_ambient_temperature 173(2)
_diffrn_measured_fraction_theta_full 0.999
_diffrn_measured_fraction_theta_max 0.999
_diffrn_measurement_device_type 'Bruker APEX-II CCD'
_diffrn_measurement_method '\w scans'
_diffrn_radiation_monochromator graphite
_diffrn_radiation_source 'fine-focus sealed tube'
_diffrn_radiation_type MoK\a
_diffrn_radiation_wavelength 0.71073
_diffrn_reflns_av_R_equivalents 0.0131
_diffrn_reflns_av_unetI/netI 0.0106
_diffrn_reflns_limit_h_max 10
_diffrn_reflns_limit_h_min -10
_diffrn_reflns_limit_k_max 14
_diffrn_reflns_limit_k_min -14
_diffrn_reflns_limit_l_max 34
_diffrn_reflns_limit_l_min -34
_diffrn_reflns_number 21436
_diffrn_reflns_theta_full 27.44
_diffrn_reflns_theta_max 27.44
_diffrn_reflns_theta_min 1.54
_exptl_absorpt_coefficient_mu 1.379
_exptl_absorpt_correction_T_max 0.7349
_exptl_absorpt_correction_T_min 0.6359
_exptl_absorpt_correction_type integration
_exptl_absorpt_process_details 'SADABS (Sheldrick, 2008)'
_exptl_crystal_colour colorless
_exptl_crystal_density_diffrn 1.562
_exptl_crystal_density_method 'not measured'
_exptl_crystal_description fragment
_exptl_crystal_F_000 1160
_exptl_crystal_size_max 0.36
_exptl_crystal_size_mid 0.35
_exptl_crystal_size_min 0.24
_refine_diff_density_max 0.725
_refine_diff_density_min -0.587
_refine_diff_density_rms 0.055
_refine_ls_extinction_method none
_refine_ls_goodness_of_fit_ref 1.050
_refine_ls_hydrogen_treatment constr
_refine_ls_matrix_type full
_refine_ls_number_parameters 268
_refine_ls_number_reflns 5589
_refine_ls_number_restraints 0
_refine_ls_restrained_S_all 1.050
_refine_ls_R_factor_all 0.0215
_refine_ls_R_factor_gt 0.0201
_refine_ls_shift/su_max 0.002
_refine_ls_shift/su_mean 0.000
_refine_ls_structure_factor_coef Fsqd
_refine_ls_weighting_details 'calc w=1/[\s^2^(Fo^2^)+(0.0226P)^2^+2.0116P] where P=(Fo^2^+2Fc^2^)/3'
_refine_ls_weighting_scheme calc
_refine_ls_wR_factor_gt 0.0497
_refine_ls_wR_factor_ref 0.0506
_reflns_number_gt 5272
_reflns_number_total 5589
_reflns_threshold_expression I>2\s(I)
_cod_data_source_file ic500723y_si_016.cif
_cod_data_source_block vic1325
_cod_depositor_comments
;
The following automatic conversions were performed:

'_symmetry_cell_setting' value 'Monoclinic' changed to 'monoclinic'
according to
/usr/data/users/saulius/crontab/automatic-downloads/rss-feeds/ACS/lib/dictionaries/cif_core.dic
dictionary named 'cif_core.dic' version 2.4.2 from 2011-04-26.

Automatic conversion script
Id: cif_fix_values 2281 2013-09-26 08:29:07Z andrius 

 Adding full bibliography for 4338238--4338252.cif.
;
_cod_original_sg_symbol_H-M 'P 21/c'
_cod_database_code 4338243

loop_
_symmetry_equiv_pos_as_xyz
'x, y, z'
'-x, y+1/2, -z+1/2'
'-x, -y, -z'
'x, -y-1/2, z-1/2'

loop_
_atom_site_label
_atom_site_type_symbol
_atom_site_fract_x
_atom_site_fract_y
_atom_site_fract_z
_atom_site_U_iso_or_equiv
_atom_site_adp_type
_atom_site_occupancy
_atom_site_symmetry_multiplicity
_atom_site_calc_flag
_atom_site_refinement_flags
Sb Sb 0.075982(13) 0.396706(10) 0.112994(4) 0.02135(4) Uani 1 1 d .
P1 P -0.11671(5) 0.47012(4) 0.190708(16) 0.02379(9) Uani 1 1 d .
P2 P 0.25562(5) 0.31469(4) 0.035902(16) 0.02415(9) Uani 1 1 d .
C1 C -0.1378(3) 0.4068(2) 0.25284(8) 0.0398(5) Uani 1 1 d .
H1A H -0.2079 0.4581 0.2720 0.048 Uiso 1 1 calc R
H1B H -0.0313 0.4011 0.2708 0.048 Uiso 1 1 calc R
H1C H -0.1855 0.3268 0.2494 0.048 Uiso 1 1 calc R
C2 C -0.0689(3) 0.62598(18) 0.20327(9) 0.0430(5) Uani 1 1 d .
H2A H -0.1481 0.6598 0.2253 0.052 Uiso 1 1 calc R
H2B H -0.0722 0.6704 0.1713 0.052 Uiso 1 1 calc R
H2C H 0.0393 0.6320 0.2200 0.052 Uiso 1 1 calc R
C3 C -0.3211(2) 0.4741(2) 0.16291(8) 0.0389(5) Uani 1 1 d .
H3A H -0.3219 0.5126 0.1296 0.047 Uiso 1 1 calc R
H3B H -0.3895 0.5197 0.1849 0.047 Uiso 1 1 calc R
H3C H -0.3625 0.3924 0.1591 0.047 Uiso 1 1 calc R
C4 C 0.1784(3) 0.39362(19) -0.02014(7) 0.0369(4) Uani 1 1 d .
H4A H 0.2444 0.3741 -0.0485 0.044 Uiso 1 1 calc R
H4B H 0.1827 0.4800 -0.0139 0.044 Uiso 1 1 calc R
H4C H 0.0664 0.3695 -0.0284 0.044 Uiso 1 1 calc R
C5 C 0.2694(3) 0.16071(19) 0.01562(9) 0.0460(5) Uani 1 1 d .
H5A H 0.3248 0.1134 0.0425 0.055 Uiso 1 1 calc R
H5B H 0.3302 0.1567 -0.0149 0.055 Uiso 1 1 calc R
H5C H 0.1606 0.1286 0.0083 0.055 Uiso 1 1 calc R
C6 C 0.4623(2) 0.36435(19) 0.04487(8) 0.0336(4) Uani 1 1 d .
H6A H 0.5180 0.3508 0.0138 0.040 Uiso 1 1 calc R
H6B H 0.5167 0.3194 0.0727 0.040 Uiso 1 1 calc R
H6C H 0.4644 0.4499 0.0530 0.040 Uiso 1 1 calc R
C11 C -0.0689(2) 0.23617(15) 0.10879(6) 0.0236(3) Uani 1 1 d .
C12 C -0.0807(2) 0.16078(18) 0.15021(7) 0.0315(4) Uani 1 1 d .
H12 H -0.0193 0.1776 0.1808 0.038 Uiso 1 1 calc R
C13 C -0.1811(2) 0.06143(19) 0.14746(8) 0.0372(4) Uani 1 1 d .
H13 H -0.1880 0.0110 0.1761 0.045 Uiso 1 1 calc R
C14 C -0.2710(2) 0.03541(18) 0.10328(8) 0.0375(4) Uani 1 1 d .
H14 H -0.3392 -0.0329 0.1013 0.045 Uiso 1 1 calc R
C15 C -0.2609(2) 0.10975(18) 0.06194(8) 0.0364(4) Uani 1 1 d .
H15 H -0.3227 0.0925 0.0315 0.044 Uiso 1 1 calc R
C16 C -0.1608(2) 0.20961(17) 0.06455(7) 0.0290(4) Uani 1 1 d .
H16 H -0.1551 0.2602 0.0359 0.035 Uiso 1 1 calc R
C21 C 0.25141(19) 0.32747(15) 0.16877(6) 0.0225(3) Uani 1 1 d .
C22 C 0.2957(2) 0.39289(16) 0.21226(7) 0.0271(4) Uani 1 1 d .
H22 H 0.2527 0.4708 0.2164 0.033 Uiso 1 1 calc R
C23 C 0.4019(2) 0.34523(19) 0.24953(7) 0.0327(4) Uani 1 1 d .
H23 H 0.4286 0.3899 0.2794 0.039 Uiso 1 1 calc R
C24 C 0.4691(2) 0.23345(19) 0.24354(8) 0.0344(4) Uani 1 1 d .
H24 H 0.5418 0.2012 0.2690 0.041 Uiso 1 1 calc R
C25 C 0.4290(2) 0.16898(18) 0.19993(8) 0.0338(4) Uani 1 1 d .
H25 H 0.4766 0.0929 0.1951 0.041 Uiso 1 1 calc R
C26 C 0.3196(2) 0.21482(16) 0.16320(7) 0.0292(4) Uani 1 1 d .
H26 H 0.2910 0.1687 0.1339 0.035 Uiso 1 1 calc R
S S 0.34101(6) 0.70184(5) 0.09863(2) 0.03914(12) Uani 1 1 d .
F1 F 0.2214(5) 0.89676(16) 0.05815(8) 0.1441(14) Uani 1 1 d .
F2 F 0.2847(4) 0.91176(17) 0.13642(8) 0.1228(11) Uani 1 1 d .
F3 F 0.0723(3) 0.8158(2) 0.11099(9) 0.1113(9) Uani 1 1 d .
O1 O 0.3125(2) 0.64641(17) 0.14623(6) 0.0545(4) Uani 1 1 d .
O2 O 0.2665(2) 0.64279(15) 0.05512(6) 0.0538(4) Uani 1 1 d .
O3 O 0.5013(3) 0.7420(3) 0.09210(11) 0.1020(9) Uani 1 1 d .
C30 C 0.2223(5) 0.8377(2) 0.10055(9) 0.0685(9) Uani 1 1 d .

loop_
_atom_site_aniso_label
_atom_site_aniso_U_11
_atom_site_aniso_U_22
_atom_site_aniso_U_33
_atom_site_aniso_U_23
_atom_site_aniso_U_13
_atom_site_aniso_U_12
Sb 0.02291(6) 0.02168(6) 0.01954(6) 0.00201(4) 0.00197(4) 0.00056(4)
P1 0.0222(2) 0.0266(2) 0.0230(2) -0.00282(16) 0.00466(16) 0.00067(16)
P2 0.0282(2) 0.0249(2) 0.01984(19) -0.00072(16) 0.00566(16) 0.00005(17)
C1 0.0408(11) 0.0496(12) 0.0292(10) 0.0062(9) 0.0043(8) 0.0021(9)
C2 0.0458(12) 0.0291(10) 0.0559(13) -0.0113(9) 0.0175(10) -0.0035(9)
C3 0.0268(9) 0.0530(13) 0.0367(10) 0.0044(9) 0.0000(8) 0.0026(9)
C4 0.0405(11) 0.0460(12) 0.0240(9) 0.0043(8) 0.0009(8) 0.0028(9)
C5 0.0643(15) 0.0284(10) 0.0465(12) -0.0091(9) 0.0145(11) -0.0046(10)
C6 0.0289(9) 0.0384(10) 0.0339(10) -0.0015(8) 0.0049(7) -0.0003(8)
C11 0.0224(8) 0.0250(8) 0.0235(8) -0.0010(6) 0.0028(6) 0.0004(6)
C12 0.0319(9) 0.0358(10) 0.0266(9) 0.0044(7) -0.0013(7) -0.0059(8)
C13 0.0372(10) 0.0353(10) 0.0393(11) 0.0082(8) 0.0050(8) -0.0072(8)
C14 0.0321(10) 0.0323(10) 0.0487(12) -0.0076(9) 0.0063(8) -0.0086(8)
C15 0.0337(10) 0.0413(11) 0.0337(10) -0.0120(8) -0.0019(8) -0.0046(8)
C16 0.0300(9) 0.0327(9) 0.0243(8) -0.0015(7) 0.0006(7) 0.0008(7)
C21 0.0205(7) 0.0250(8) 0.0220(7) 0.0032(6) 0.0027(6) -0.0021(6)
C22 0.0240(8) 0.0278(9) 0.0295(9) -0.0013(7) 0.0019(7) -0.0039(7)
C23 0.0280(9) 0.0415(11) 0.0279(9) 0.0015(8) -0.0034(7) -0.0099(8)
C24 0.0239(9) 0.0423(11) 0.0364(10) 0.0154(8) -0.0036(7) -0.0055(8)
C25 0.0303(9) 0.0295(9) 0.0418(11) 0.0091(8) 0.0032(8) 0.0049(7)
C26 0.0316(9) 0.0281(9) 0.0279(9) 0.0011(7) 0.0024(7) 0.0015(7)
S 0.0393(3) 0.0376(3) 0.0415(3) -0.0024(2) 0.0105(2) -0.0081(2)
F1 0.329(4) 0.0467(11) 0.0620(12) 0.0303(9) 0.0590(18) 0.0417(16)
F2 0.241(3) 0.0544(11) 0.0794(14) -0.0418(10) 0.0599(17) -0.0347(14)
F3 0.1035(17) 0.0990(17) 0.134(2) 0.0270(14) 0.0348(15) 0.0595(14)
O1 0.0629(11) 0.0563(10) 0.0429(9) 0.0163(8) -0.0088(8) -0.0017(9)
O2 0.0836(13) 0.0384(8) 0.0401(9) -0.0117(7) 0.0112(8) -0.0096(8)
O3 0.0577(13) 0.130(2) 0.122(2) -0.0201(18) 0.0342(14) -0.0427(14)
C30 0.143(3) 0.0278(11) 0.0386(13) 0.0024(9) 0.0366(16) 0.0026(14)

loop_
_atom_type_symbol
_atom_type_description
_atom_type_scat_dispersion_real
_atom_type_scat_dispersion_imag
_atom_type_scat_source
C C 0.0033 0.0016 'International Tables Vol C Tables 4.2.6.8 and 6.1.1.4'
H H 0.0000 0.0000 'International Tables Vol C Tables 4.2.6.8 and 6.1.1.4'
O O 0.0106 0.0060 'International Tables Vol C Tables 4.2.6.8 and 6.1.1.4'
F F 0.0171 0.0103 'International Tables Vol C Tables 4.2.6.8 and 6.1.1.4'
P P 0.1023 0.0942 'International Tables Vol C Tables 4.2.6.8 and 6.1.1.4'
S S 0.1246 0.1234 'International Tables Vol C Tables 4.2.6.8 and 6.1.1.4'
Sb Sb -0.5866 1.5461 'International Tables Vol C Tables 4.2.6.8 and 6.1.1.4'

loop_
_geom_angle_atom_site_label_1
_geom_angle_atom_site_label_2
_geom_angle_atom_site_label_3
_geom_angle
C21 Sb C11 95.06(6)
C21 Sb P2 90.90(4)
C11 Sb P2 90.51(4)
C21 Sb P1 89.60(4)
C11 Sb P1 86.64(4)
P2 Sb P1 177.142(13)
C21 Sb O1 76.58(5)
C11 Sb O1 168.37(5)
P2 Sb O1 97.60(3)
P1 Sb O1 85.25(3)
C21 Sb O2 105.87(5)
C11 Sb O2 151.52(5)
P2 Sb O2 70.42(3)
P1 Sb O2 112.13(3)
O1 Sb O2 40.11(4)
C3 P1 C1 103.97(10)
C3 P1 C2 103.91(11)
C1 P1 C2 103.94(11)
C3 P1 Sb 105.65(7)
C1 P1 Sb 130.04(7)
C2 P1 Sb 106.75(7)
C6 P2 C5 104.82(11)
C6 P2 C4 104.20(10)
C5 P2 C4 104.21(11)
C6 P2 Sb 110.57(7)
C5 P2 Sb 125.68(8)
C4 P2 Sb 105.36(7)
C16 C11 C12 118.30(16)
C16 C11 Sb 119.76(13)
C12 C11 Sb 121.84(13)
C13 C12 C11 120.89(17)
C14 C13 C12 120.37(19)
C13 C14 C15 119.33(18)
C14 C15 C16 120.52(18)
C15 C16 C11 120.59(18)
C26 C21 C22 118.22(16)
C26 C21 Sb 120.96(13)
C22 C21 Sb 120.79(12)
C23 C22 C21 120.69(17)
C24 C23 C22 120.54(18)
C23 C24 C25 119.21(17)
C24 C25 C26 120.47(18)
C25 C26 C21 120.83(17)
O3 S O2 114.10(14)
O3 S O1 116.49(15)
O2 S O1 114.88(11)
O3 S C30 104.57(17)
O2 S C30 101.47(13)
O1 S C30 102.65(11)
S O1 Sb 104.03(9)
S O2 Sb 100.96(8)
F1 C30 F3 108.6(4)
F1 C30 F2 106.3(2)
F3 C30 F2 107.2(2)
F1 C30 S 112.1(2)
F3 C30 S 111.87(19)
F2 C30 S 110.5(3)

loop_
_geom_bond_atom_site_label_1
_geom_bond_atom_site_label_2
_geom_bond_distance
Sb C21 2.1558(16)
Sb C11 2.1594(17)
Sb P2 2.7559(4)
Sb P1 2.8034(4)
Sb O1 3.4951(19)
Sb O2 3.5647(17)
P1 C3 1.8089(19)
P1 C1 1.810(2)
P1 C2 1.814(2)
P2 C6 1.8047(19)
P2 C5 1.809(2)
P2 C4 1.812(2)
C11 C16 1.392(2)
C11 C12 1.392(2)
C12 C13 1.388(3)
C13 C14 1.381(3)
C14 C15 1.382(3)
C15 C16 1.391(3)
C21 C26 1.392(2)
C21 C22 1.396(2)
C22 C23 1.391(3)
C23 C24 1.381(3)
C24 C25 1.386(3)
C25 C26 1.389(3)
S O3 1.424(2)
S O2 1.4365(17)
S O1 1.4372(17)
S C30 1.813(3)
F1 C30 1.303(3)
F2 C30 1.341(4)
F3 C30 1.314(4)

loop_
_geom_torsion_atom_site_label_1
_geom_torsion_atom_site_label_2
_geom_torsion_atom_site_label_3
_geom_torsion_atom_site_label_4
_geom_torsion
C21 Sb P1 C3 -154.44(9)
C11 Sb P1 C3 -59.35(9)
P2 Sb P1 C3 -54.4(3)
O1 Sb P1 C3 129.00(8)
O2 Sb P1 C3 98.56(9)
C21 Sb P1 C1 -30.18(11)
C11 Sb P1 C1 64.92(11)
P2 Sb P1 C1 69.8(3)
O1 Sb P1 C1 -106.74(10)
O2 Sb P1 C1 -137.17(10)
C21 Sb P1 C2 95.38(10)
C11 Sb P1 C2 -169.53(10)
P2 Sb P1 C2 -164.6(3)
O1 Sb P1 C2 18.82(9)
O2 Sb P1 C2 -11.62(9)
C21 Sb P2 C6 -51.47(9)
C11 Sb P2 C6 -146.54(9)
P1 Sb P2 C6 -151.5(3)
O1 Sb P2 C6 25.10(8)
O2 Sb P2 C6 55.07(8)
C21 Sb P2 C5 75.81(12)
C11 Sb P2 C5 -19.26(12)
P1 Sb P2 C5 -24.2(3)
O1 Sb P2 C5 152.38(11)
O2 Sb P2 C5 -177.66(11)
C21 Sb P2 C4 -163.48(9)
C11 Sb P2 C4 101.45(9)
P1 Sb P2 C4 96.5(3)
O1 Sb P2 C4 -86.91(8)
O2 Sb P2 C4 -56.94(8)
C21 Sb C11 C16 -153.05(14)
P2 Sb C11 C16 -62.10(13)
P1 Sb C11 C16 117.65(13)
O1 Sb C11 C16 163.5(2)
O2 Sb C11 C16 -15.4(2)
C21 Sb C11 C12 30.62(15)
P2 Sb C11 C12 121.57(14)
P1 Sb C11 C12 -58.67(14)
O1 Sb C11 C12 -12.8(4)
O2 Sb C11 C12 168.25(12)
C16 C11 C12 C13 0.2(3)
Sb C11 C12 C13 176.62(15)
C11 C12 C13 C14 0.2(3)
C12 C13 C14 C15 -0.4(3)
C13 C14 C15 C16 0.2(3)
C14 C15 C16 C11 0.2(3)
C12 C11 C16 C15 -0.4(3)
Sb C11 C16 C15 -176.87(14)
C11 Sb C21 C26 47.76(14)
P2 Sb C21 C26 -42.84(13)
P1 Sb C21 C26 134.35(13)
O1 Sb C21 C26 -140.44(14)
O2 Sb C21 C26 -112.72(13)
C11 Sb C21 C22 -130.13(13)
P2 Sb C21 C22 139.27(13)
P1 Sb C21 C22 -43.54(13)
O1 Sb C21 C22 41.67(13)
O2 Sb C21 C22 69.38(14)
C26 C21 C22 C23 -1.6(3)
Sb C21 C22 C23 176.35(13)
C21 C22 C23 C24 1.8(3)
C22 C23 C24 C25 -0.2(3)
C23 C24 C25 C26 -1.5(3)
C24 C25 C26 C21 1.7(3)
C22 C21 C26 C25 -0.1(3)
Sb C21 C26 C25 -178.05(14)
O3 S O1 Sb -136.30(14)
O2 S O1 Sb 0.93(13)
C30 S O1 Sb 110.12(13)
C21 Sb O1 S 135.50(10)
C11 Sb O1 S -179.7(2)
P2 Sb O1 S 46.39(9)
P1 Sb O1 S -133.78(9)
O2 Sb O1 S -0.53(7)
O3 S O2 Sb 137.36(15)
O1 S O2 Sb -0.90(12)
C30 S O2 Sb -110.80(10)
C21 Sb O2 S -44.08(10)
C11 Sb O2 S -179.82(10)
P2 Sb O2 S -129.28(10)
P1 Sb O2 S 52.10(10)
O1 Sb O2 S 0.52(7)
O3 S C30 F1 63.4(3)
O2 S C30 F1 -55.5(3)
O1 S C30 F1 -174.5(3)
O3 S C30 F3 -174.3(2)
O2 S C30 F3 66.8(2)
O1 S C30 F3 -52.3(2)
O3 S C30 F2 -55.0(2)
O2 S C30 F2 -173.86(19)
O1 S C30 F2 67.1(2)
